data_4320276
loop_
_publ_author_name
'Charles S. Weinert'
'Nicholas Prokopuk'
'Stephanie M. Arendt'
'Charlotte L. Stern'
'Duward F. Shriver'

_publ_contact_author_address
;
      Department of Chemistry
      Northwestern University
      2145 Sheridan Road
      Evanston, IL 60208
;
_publ_contact_author_email ' shriver@chem.nwu.edu'
_publ_contact_author_fax ' (847) 491-7713 '
_publ_contact_author_name ' Duward F. Shriver'
_publ_contact_author_phone ' (847) 491-5655 '
_publ_section_title
;
 Preparation and Substitution Chemistry of [Bu4N]2[W6Cl8(p-OSO2C6H4CH3)6].
 A Useful Precursor for Pseudohalide, Acetate, and Organometallic
 Complexes Containing the {W6Cl8}4+ Core
;
_journal_name_full 'Inorganic Chemistry'
_journal_page_first 5162
_journal_page_last 5168
_journal_paper_doi 10.1021/ic001480y
_journal_volume 40
_journal_year 2001
_chemical_formula_sum 'C76 H118 Cl12 N2 O18 S6 W6'
_chemical_formula_weight 3068.67
_space_group_IT_number 61
_symmetry_cell_setting orthorhombic
_symmetry_Int_Tables_number 61
_symmetry_space_group_name_Hall '-P 2ac 2ab'
_symmetry_space_group_name_H-M 'P b c a'
_cell_angle_alpha 90
_cell_angle_beta 90
_cell_angle_gamma 90
_cell_formula_units_Z 4
_cell_length_a 24.5320
_cell_length_b 15.8886
_cell_length_c 25.3159
_cell_measurement_reflns_used 0
_cell_measurement_temperature 153.2
_cell_measurement_theta_max 0.0
_cell_measurement_theta_min 0.0
_cell_volume 9867.610
_computing_cell_refinement 'MSC/AFC Diffractometer Control'
_computing_data_collection 'MSC/AFC Diffractometer Control'
_computing_data_reduction 'teXsan for Windows (MSC, 1997)'
_computing_publication_material 'teXsan for Windows (MSC, 1997)'
_computing_structure_refinement 'teXsan for Windows (MSC, 1997)'
_computing_structure_solution
;

SIR92 (Altomare, et. al. 1993)

;
_diffrn_ambient_temperature 153.2
_diffrn_measurement_device 'Rigaku CCD'
_diffrn_measurement_method \w-2\q
_diffrn_orient_matrix_UB_11 0.00000
_diffrn_orient_matrix_UB_12 0.00000
_diffrn_orient_matrix_UB_13 0.00000
_diffrn_orient_matrix_UB_21 0.00000
_diffrn_orient_matrix_UB_22 0.00000
_diffrn_orient_matrix_UB_23 0.00000
_diffrn_orient_matrix_UB_31 0.00000
_diffrn_orient_matrix_UB_32 0.00000
_diffrn_orient_matrix_UB_33 0.00000
_diffrn_radiation_detector 'scintillation counter'
_diffrn_radiation_monochromator graphite
_diffrn_radiation_source 'Rigaku rotating anode'
_diffrn_radiation_type 'Mo K\a'
_diffrn_radiation_wavelength 0.7107
_diffrn_reflns_av_R_equivalents 0.05309
_diffrn_reflns_av_sigmaI/netI 0.053
_diffrn_reflns_limit_h_max 32
_diffrn_reflns_limit_h_min -32
_diffrn_reflns_limit_k_max 21
_diffrn_reflns_limit_k_min -20
_diffrn_reflns_limit_l_max 33
_diffrn_reflns_limit_l_min -33
_diffrn_reflns_number 91185
_diffrn_reflns_reduction_process 'Lp corrections applied'
_diffrn_reflns_theta_max 28.30
_diffrn_reflns_theta_min 1.15
_diffrn_standards_decay_% 0.00
_diffrn_standards_interval_count 0
_diffrn_standards_number 0
_exptl_absorpt_coefficient_mu 7.487
_exptl_absorpt_correction_type none
_exptl_crystal_colour 'pale yellow'
_exptl_crystal_density_diffrn 2.065
_exptl_crystal_density_meas ?
_exptl_crystal_description plate
_exptl_crystal_F_000 5904.00
_exptl_crystal_size_max 0.34
_exptl_crystal_size_mid 0.25
_exptl_crystal_size_min 0.20
_refine_diff_density_max 2.07
_refine_diff_density_min -1.27
_refine_ls_extinction_coef 0.0000000037(4)
_refine_ls_extinction_expression 'equ(3) Acta Cryst.(1968) A24, p213.'
_refine_ls_extinction_method 'Zachariasen (1967)'
_refine_ls_goodness_of_fit_all 1.227
_refine_ls_goodness_of_fit_ref 1.360
_refine_ls_hydrogen_treatment noref
_refine_ls_matrix_type full
_refine_ls_number_constraints 0
_refine_ls_number_parameters 542
_refine_ls_number_reflns 8803
_refine_ls_number_restraints 0
_refine_ls_R_factor_all 0.0362
_refine_ls_shift/su_max 0.0000
_refine_ls_shift/su_mean 0.0002
_refine_ls_structure_factor_coef Fsqd
_refine_ls_weighting_details 'w = 1/[\s^2^(Fo)]'
_refine_ls_weighting_scheme sigma
_refine_ls_wR_factor_all 0.0560
_reflns_number_gt 8803
_reflns_number_total 13082
_reflns_threshold_expression I>3.00\s(I)
_cod_data_source_file ic001480y_2.cif
_cod_data_source_block '_s83i(data_for_[Bu4N]2[W6Cl8(p-OSO2C6H4CH3)6]_(2))'
_cod_depositor_comments
;
The following automatic conversions were performed:

'_exptl_crystal_density_meas' value 'not measured' was changed to '?'
- the value is perceived as not measured.

Automatic conversion script
Id: cif_fix_values 3008 2015-01-20 13:52:24Z robertas 
;
_cod_original_cell_volume 9867.61(0)
_cod_original_sg_symbol_H-M 'P b c a '
_cod_original_formula_sum 'C76 H118 Cl12 N2 O18 S6 W6 '
_cod_database_code 4320276

loop_
_symmetry_equiv_pos_as_xyz
'   +x,   +y,   +z'
'1/2+x,1/2-y,   -z'
'   -x,1/2+y,1/2-z'
'1/2-x,   -y,1/2+z'
'   -x,   -y,   -z'
'1/2-x,1/2+y,   +z'
'   +x,1/2-y,1/2+z'
'1/2+x,   +y,1/2-z'

loop_
_atom_site_label
_atom_site_fract_x
_atom_site_fract_y
_atom_site_fract_z
_atom_site_U_iso_or_equiv
_atom_site_occupancy
_atom_site_refinement_flags
_atom_site_adp_type
_atom_site_calc_flag
_atom_site_calc_attached_atom
W(1) 0.471667(7) 0.922015(10) 0.046304(6) 0.01467(4) 1.000 . Uani d ?
W(2) 0.561758(6) 1.008328(9) 0.040574(6) 0.01409(4) 1.000 . Uani d ?
W(3) 0.468234(6) 1.085465(10) 0.038205(6) 0.01434(4) 1.000 . Uani d ?
Cl(1) 0.50206(4) 1.01459(6) 0.11994(3) 0.0189(2) 1.000 . Uani d ?
Cl(2) 0.38308(4) 1.00063(6) 0.04210(4) 0.0171(2) 1.000 . Uani d ?
Cl(3) 0.44387(4) 0.83541(6) -0.03197(4) 0.0176(2) 1.000 . Uani d ?
Cl(4) 0.56278(4) 0.85224(6) 0.04674(4) 0.0155(2) 1.000 . Uani d ?
Cl(5) 0.48815(7) 0.63168(11) 0.00267(8) 0.0732(6) 1.000 . Uani d ?
Cl(6) 0.44988(7) 0.64574(9) -0.10560(7) 0.0563(5) 1.000 . Uani d ?
S(1) 0.43339(6) 0.79789(9) 0.14837(5) 0.0385(4) 1.000 . Uani d ?
S(2) 0.68078(4) 0.98157(6) 0.10442(4) 0.0191(3) 1.000 . Uani d ?
S(3) 0.39142(5) 1.20651(7) 0.11862(4) 0.0245(3) 1.000 . Uani d ?
O(1) 0.43684(13) 0.8276(2) 0.09311(12) 0.0337(10) 1.000 . Uani d ?
O(2) 0.4023(2) 0.8621(3) 0.1786(2) 0.072(2) 1.000 . Uani d ?
O(3) 0.4128(2) 0.7172(3) 0.1521(2) 0.081(2) 1.000 . Uani d ?
O(4) 0.63149(12) 1.0295(2) 0.08586(11) 0.0240(8) 1.000 . Uani d ?
O(5) 0.66774(12) 0.8942(2) 0.11320(11) 0.0250(8) 1.000 . Uani d ?
O(6) 0.72638(12) 0.9973(2) 0.07005(11) 0.0279(9) 1.000 . Uani d ?
O(7) 0.43377(13) 1.1902(2) 0.07617(10) 0.0227(8) 1.000 . Uani d ?
O(8) 0.3894(1) 1.2962(2) 0.12742(12) 0.0341(9) 1.000 . Uani d ?
O(9) 0.34104(13) 1.1654(2) 0.10643(12) 0.0349(10) 1.000 . Uani d ?
N(1) 0.7339(1) 0.2478(2) 0.00923(13) 0.0200(9) 1.000 . Uani d ?
C(1) 0.5010(2) 0.7993(3) 0.1721(2) 0.0280(12) 1.000 . Uani d ?
C(2) 0.5147(2) 0.8567(3) 0.2113(2) 0.0312(13) 1.000 . Uani d ?
C(3) 0.5392(2) 0.7436(3) 0.1533(2) 0.0291(13) 1.000 . Uani d ?
C(4) 0.5676(2) 0.8563(3) 0.2308(2) 0.0321(13) 1.000 . Uani d ?
C(5) 0.5923(2) 0.7463(3) 0.1730(2) 0.0310(13) 1.000 . Uani d ?
C(6) 0.6068(2) 0.8033(3) 0.2118(2) 0.0283(13) 1.000 . Uani d ?
C(7) 0.6635(2) 0.8058(4) 0.2334(2) 0.041(2) 1.000 . Uani d ?
C(8) 0.6941(2) 1.0310(3) 0.1656(2) 0.0198(11) 1.000 . Uani d ?
C(9) 0.6511(2) 1.0516(3) 0.1990(2) 0.0260(12) 1.000 . Uani d ?
C(10) 0.7473(2) 1.0494(3) 0.1796(2) 0.0245(12) 1.000 . Uani d ?
C(11) 0.6619(2) 1.0914(3) 0.2463(2) 0.0296(13) 1.000 . Uani d ?
C(12) 0.7572(2) 1.0896(3) 0.2273(2) 0.0291(13) 1.000 . Uani d ?
C(13) 0.7149(2) 1.1123(3) 0.2609(2) 0.0274(12) 1.000 . Uani d ?
C(14) 0.7260(2) 1.1579(3) 0.3116(2) 0.042(2) 1.000 . Uani d ?
C(15) 0.4196(2) 1.1574(3) 0.1749(2) 0.0246(12) 1.000 . Uani d ?
C(16) 0.3961(2) 1.0880(3) 0.1970(2) 0.0308(13) 1.000 . Uani d ?
C(17) 0.4696(2) 1.1878(3) 0.1940(2) 0.0266(12) 1.000 . Uani d ?
C(18) 0.4214(2) 1.0481(3) 0.2396(2) 0.035(1) 1.000 . Uani d ?
C(19) 0.4947(2) 1.1472(3) 0.2356(2) 0.0316(13) 1.000 . Uani d ?
C(20) 0.4704(2) 1.0768(3) 0.2592(2) 0.0335(13) 1.000 . Uani d ?
C(21) 0.4977(3) 1.0349(3) 0.3058(2) 0.048(2) 1.000 . Uani d ?
C(22) 0.7940(2) 0.2374(3) 0.0228(2) 0.0225(11) 1.000 . Uani d ?
C(23) 0.8082(2) 0.1561(3) 0.0509(2) 0.0285(12) 1.000 . Uani d ?
C(24) 0.8688(2) 0.1367(3) 0.0454(2) 0.0300(12) 1.000 . Uani d ?
C(25) 0.8849(2) 0.0570(3) 0.0754(2) 0.040(2) 1.000 . Uani d ?
C(26) 0.7147(2) 0.1800(3) -0.0288(2) 0.0234(11) 1.000 . Uani d ?
C(27) 0.7472(2) 0.1697(3) -0.0797(2) 0.0273(12) 1.000 . Uani d ?
C(28) 0.7201(2) 0.1035(3) -0.1144(2) 0.0272(12) 1.000 . Uani d ?
C(29) 0.7506(2) 0.0906(3) -0.1664(2) 0.039(2) 1.000 . Uani d ?
C(30) 0.7289(2) 0.3347(3) -0.0150(2) 0.0226(11) 1.000 . Uani d ?
C(31) 0.6727(2) 0.3603(3) -0.0347(2) 0.0277(12) 1.000 . Uani d ?
C(32) 0.6759(2) 0.4503(3) -0.0565(2) 0.0306(13) 1.000 . Uani d ?
C(33) 0.6228(2) 0.4803(3) -0.0791(2) 0.048(2) 1.000 . Uani d ?
C(34) 0.6988(2) 0.2383(3) 0.0579(2) 0.0216(11) 1.000 . Uani d ?
C(35) 0.7065(2) 0.3034(3) 0.1013(2) 0.0257(12) 1.000 . Uani d ?
C(36) 0.6767(2) 0.2744(3) 0.1508(2) 0.0312(13) 1.000 . Uani d ?
C(37) 0.6745(2) 0.3417(3) 0.1934(2) 0.043(2) 1.000 . Uani d ?
C(38) 0.5039(3) 0.6178(4) -0.0646(3) 0.066(2) 1.000 . Uani d ?
H(1) 0.4885 0.8953 0.2245 0.037 1.000 . Uiso c ?
H(2) 0.5295 0.7035 0.1271 0.035 1.000 . Uiso c ?
H(3) 0.5768 0.8941 0.2585 0.039 1.000 . Uiso c ?
H(4) 0.6188 0.7085 0.1596 0.037 1.000 . Uiso c ?
H(5) 0.6621 0.8048 0.2709 0.050 1.000 . Uiso c ?
H(6) 0.6833 0.7584 0.2210 0.050 1.000 . Uiso c ?
H(7) 0.6810 0.8560 0.2220 0.050 1.000 . Uiso c ?
H(8) 0.6147 1.0383 0.1894 0.031 1.000 . Uiso c ?
H(9) 0.7767 1.0349 0.1569 0.029 1.000 . Uiso c ?
H(10) 0.6326 1.1049 0.2693 0.036 1.000 . Uiso c ?
H(11) 0.7937 1.1018 0.2372 0.035 1.000 . Uiso c ?
H(12) 0.7179 1.1220 0.3406 0.050 1.000 . Uiso c ?
H(13) 0.7633 1.1737 0.3129 0.050 1.000 . Uiso c ?
H(14) 0.7038 1.2068 0.3135 0.050 1.000 . Uiso c ?
H(15) 0.3628 1.0669 0.1835 0.037 1.000 . Uiso c ?
H(16) 0.4861 1.2359 0.1784 0.032 1.000 . Uiso c ?
H(17) 0.4045 1.0005 0.2552 0.042 1.000 . Uiso c ?
H(18) 0.5287 1.1671 0.2483 0.038 1.000 . Uiso c ?
H(19) 0.4828 1.0564 0.3377 0.058 1.000 . Uiso c ?
H(20) 0.4918 0.9759 0.3042 0.058 1.000 . Uiso c ?
H(21) 0.5357 1.0460 0.3049 0.058 1.000 . Uiso c ?
H(22) 0.8143 0.2396 -0.0092 0.027 1.000 . Uiso c ?
H(23) 0.8044 0.2829 0.0449 0.027 1.000 . Uiso c ?
H(24) 0.7995 0.1613 0.0873 0.034 1.000 . Uiso c ?
H(25) 0.7878 0.1113 0.0359 0.034 1.000 . Uiso c ?
H(26) 0.8770 0.1292 0.0090 0.036 1.000 . Uiso c ?
H(27) 0.8891 0.1828 0.0589 0.036 1.000 . Uiso c ?
H(28) 0.8822 0.0670 0.1123 0.048 1.000 . Uiso c ?
H(29) 0.8612 0.0123 0.0658 0.048 1.000 . Uiso c ?
H(30) 0.9214 0.0423 0.0667 0.048 1.000 . Uiso c ?
H(31) 0.7158 0.1277 -0.0106 0.028 1.000 . Uiso c ?
H(32) 0.6782 0.1926 -0.0383 0.028 1.000 . Uiso c ?
H(33) 0.7482 0.2219 -0.0981 0.033 1.000 . Uiso c ?
H(34) 0.7833 0.1525 -0.0715 0.033 1.000 . Uiso c ?
H(35) 0.7193 0.0516 -0.0957 0.033 1.000 . Uiso c ?
H(36) 0.6839 0.1209 -0.1220 0.033 1.000 . Uiso c ?
H(37) 0.7870 0.0741 -0.1592 0.047 1.000 . Uiso c ?
H(38) 0.7330 0.0479 -0.1864 0.047 1.000 . Uiso c ?
H(39) 0.7506 0.1417 -0.1858 0.047 1.000 . Uiso c ?
H(40) 0.7398 0.3745 0.0109 0.027 1.000 . Uiso c ?
H(41) 0.7532 0.3373 -0.0442 0.027 1.000 . Uiso c ?
H(42) 0.6613 0.3230 -0.0618 0.033 1.000 . Uiso c ?
H(43) 0.6474 0.3584 -0.0063 0.033 1.000 . Uiso c ?
H(44) 0.6862 0.4871 -0.0287 0.037 1.000 . Uiso c ?
H(45) 0.7028 0.4519 -0.0835 0.037 1.000 . Uiso c ?
H(46) 0.5988 0.4950 -0.0512 0.057 1.000 . Uiso c ?
H(47) 0.6292 0.5282 -0.1007 0.057 1.000 . Uiso c ?
H(48) 0.6071 0.4368 -0.0998 0.057 1.000 . Uiso c ?
H(49) 0.6618 0.2407 0.0470 0.026 1.000 . Uiso c ?
H(50) 0.7061 0.1846 0.0727 0.026 1.000 . Uiso c ?
H(51) 0.7442 0.3095 0.1087 0.031 1.000 . Uiso c ?
H(52) 0.6921 0.3559 0.0900 0.031 1.000 . Uiso c ?
H(53) 0.6404 0.2595 0.1414 0.037 1.000 . Uiso c ?
H(54) 0.6949 0.2264 0.1645 0.037 1.000 . Uiso c ?
H(55) 0.6760 0.3158 0.2271 0.051 1.000 . Uiso c ?
H(56) 0.7047 0.3786 0.1894 0.051 1.000 . Uiso c ?
H(57) 0.6416 0.3726 0.1902 0.051 1.000 . Uiso c ?
H(58) 0.5345 0.6518 -0.0730 0.079 1.000 . Uiso c ?
H(59) 0.5126 0.5603 -0.0704 0.079 1.000 . Uiso c ?

loop_
_atom_site_aniso_label
_atom_site_aniso_U_11
_atom_site_aniso_U_22
_atom_site_aniso_U_33
_atom_site_aniso_U_12
_atom_site_aniso_U_13
_atom_site_aniso_U_23
W(1) 0.01469(8) 0.01503(8) 0.01429(7) -0.00040(6) 0.00057(6) 0.00202(6)
W(2) 0.01410(8) 0.01419(7) 0.01398(7) 0.00012(6) -0.00114(6) 0.00005(6)
W(3) 0.01522(8) 0.01432(7) 0.01347(7) 0.00092(6) 0.00028(6) -0.00063(6)
Cl(1) 0.0221(5) 0.0219(5) 0.0126(4) 0.0032(4) -0.0005(4) -0.0005(4)
Cl(2) 0.0143(4) 0.0192(4) 0.0179(4) -0.0001(4) 0.0034(4) 0.0009(4)
Cl(3) 0.0163(5) 0.0136(4) 0.0228(5) -0.0018(4) -0.0022(4) -0.0011(4)
Cl(4) 0.0143(5) 0.0154(4) 0.0167(4) 0.0020(4) -0.0018(4) 0.0030(4)
Cl(5) 0.0516(11) 0.0677(11) 0.1002(13) -0.0064(9) -0.0185(10) 0.0400(10)
Cl(6) 0.0535(10) 0.0362(7) 0.0791(11) -0.0011(7) -0.0021(8) -0.0091(8)
S(1) 0.0299(7) 0.0527(8) 0.0329(7) -0.0123(7) -0.0056(6) 0.0230(6)
S(2) 0.0180(5) 0.0196(5) 0.0199(5) -0.0006(4) -0.0030(4) -0.0011(4)
S(3) 0.0261(6) 0.0248(6) 0.0226(5) 0.0078(5) 0.0030(5) -0.0029(5)
O(1) 0.030(2) 0.042(2) 0.029(2) -0.012(2) -0.004(1) 0.017(2)
O(2) 0.050(3) 0.119(4) 0.049(3) 0.023(3) 0.005(2) -0.027(3)
O(3) 0.067(3) 0.076(3) 0.100(4) -0.045(3) -0.039(3) 0.063(3)
O(4) 0.024(2) 0.019(2) 0.029(2) 0.0024(13) -0.0103(13) -0.0030(13)
O(5) 0.031(2) 0.018(2) 0.026(2) -0.0009(13) -0.0049(13) 0.0011(12)
O(6) 0.025(2) 0.034(2) 0.025(2) -0.006(2) 0.0033(13) -0.004(1)
O(7) 0.031(2) 0.017(1) 0.020(1) 0.006(1) 0.0036(13) -0.0006(12)
O(8) 0.048(2) 0.026(2) 0.029(2) 0.016(2) 0.005(2) -0.005(1)
O(9) 0.024(2) 0.042(2) 0.039(2) 0.006(2) 0.002(2) -0.002(2)
N(1) 0.021(2) 0.017(2) 0.022(2) -0.003(2) 0.001(1) -0.000(1)
C(1) 0.023(3) 0.033(3) 0.028(2) -0.006(2) -0.004(2) 0.016(2)
C(2) 0.033(3) 0.024(2) 0.037(3) 0.002(2) -0.000(2) 0.007(2)
C(3) 0.041(3) 0.030(2) 0.016(2) -0.004(2) -0.000(2) 0.006(2)
C(4) 0.038(3) 0.026(2) 0.032(3) -0.007(2) -0.007(2) -0.002(2)
C(5) 0.033(3) 0.031(3) 0.029(3) 0.005(2) 0.008(2) 0.009(2)
C(6) 0.025(3) 0.032(3) 0.028(2) -0.004(2) -0.001(2) 0.013(2)
C(7) 0.031(3) 0.054(3) 0.039(3) -0.001(3) -0.009(2) 0.013(3)
C(8) 0.024(2) 0.017(2) 0.019(2) -0.001(2) -0.003(2) 0.001(2)
C(9) 0.025(3) 0.026(2) 0.027(2) -0.002(2) -0.001(2) -0.002(2)
C(10) 0.024(3) 0.026(2) 0.024(2) -0.001(2) -0.003(2) 0.002(2)
C(11) 0.029(3) 0.032(3) 0.027(2) 0.001(2) 0.004(2) 0.000(2)
C(12) 0.028(3) 0.032(3) 0.027(2) -0.001(2) -0.010(2) 0.004(2)
C(13) 0.039(3) 0.024(2) 0.019(2) -0.002(2) -0.006(2) 0.002(2)
C(14) 0.056(4) 0.043(3) 0.026(3) -0.009(3) -0.006(2) -0.007(2)
C(15) 0.032(3) 0.024(2) 0.018(2) 0.008(2) 0.006(2) -0.003(2)
C(16) 0.033(3) 0.031(3) 0.029(2) -0.001(2) 0.006(2) -0.003(2)
C(17) 0.032(3) 0.025(2) 0.023(2) 0.005(2) 0.002(2) -0.004(2)
C(18) 0.041(3) 0.031(3) 0.033(3) 0.004(2) 0.012(2) 0.005(2)
C(19) 0.039(3) 0.033(3) 0.023(2) 0.005(2) -0.004(2) -0.010(2)
C(20) 0.050(3) 0.033(3) 0.017(2) 0.016(3) 0.002(2) -0.005(2)
C(21) 0.073(4) 0.041(3) 0.031(3) 0.021(3) -0.004(3) 0.003(2)
C(22) 0.018(2) 0.024(2) 0.025(2) -0.002(2) -0.000(2) 0.002(2)
C(23) 0.027(3) 0.027(2) 0.032(3) -0.001(2) -0.001(2) 0.004(2)
C(24) 0.027(3) 0.029(2) 0.034(3) 0.000(2) -0.004(2) 0.002(2)
C(25) 0.033(3) 0.034(3) 0.054(3) 0.008(2) -0.004(3) 0.006(3)
C(26) 0.023(2) 0.018(2) 0.029(2) -0.006(2) -0.001(2) -0.003(2)
C(27) 0.032(3) 0.025(2) 0.025(2) -0.007(2) 0.001(2) -0.001(2)
C(28) 0.028(3) 0.030(3) 0.023(2) 0.000(2) -0.001(2) -0.002(2)
C(29) 0.051(4) 0.037(3) 0.030(3) -0.003(3) 0.006(2) -0.005(2)
C(30) 0.028(3) 0.016(2) 0.024(2) -0.001(2) 0.003(2) 0.002(2)
C(31) 0.026(3) 0.025(2) 0.032(2) -0.002(2) -0.000(2) 0.006(2)
C(32) 0.038(3) 0.020(2) 0.033(3) 0.001(2) 0.003(2) 0.004(2)
C(33) 0.041(4) 0.034(3) 0.069(4) 0.006(3) -0.003(3) 0.018(3)
C(34) 0.020(2) 0.023(2) 0.022(2) -0.004(2) 0.001(2) 0.001(2)
C(35) 0.029(3) 0.026(2) 0.022(2) -0.002(2) 0.003(2) 0.000(2)
C(36) 0.036(3) 0.032(3) 0.026(2) -0.003(2) 0.005(2) 0.003(2)
C(37) 0.049(4) 0.048(3) 0.031(3) 0.001(3) 0.009(3) -0.005(3)
C(38) 0.036(4) 0.037(3) 0.126(6) 0.006(3) 0.004(4) 0.024(4)

loop_
_atom_type_symbol
_atom_type_oxidation_number
_atom_type_number_in_cell
_atom_type_scat_dispersion_real
_atom_type_scat_dispersion_imag
_atom_type_scat_source
C 0 304 0.002 0.002
;International Tables for Crystallography

(1992, Vol. C, Table 6.1.1.2)

;
H 0 472 0.000 0.000
;International Tables for Crystallography

(1992, Vol. C, Table 6.1.1.2)

;
Cl 0 48 0.132 0.159
;International Tables for Crystallography

(1992, Vol. C, Tables 4.2.6.8 and 6.1.1.1)

;
O 0 72 0.008 0.006
;International Tables for Crystallography

(1992, Vol. C, Table 6.1.1.2)

;
N 0 8 0.004 0.003
;International Tables for Crystallography

(1992, Vol. C, Table 6.1.1.2)

;
S 0 24 0.110 0.124
;International Tables for Crystallography

(1992, Vol. C, Table 6.1.1.2)

;
W 0 24 -1.421 6.872
;International Tables for Crystallography

(1992, Vol. C, Table 6.1.1.2)

;

loop_
_geom_angle_atom_site_label_1
_geom_angle_atom_site_label_2
_geom_angle_atom_site_label_3
_geom_angle
_geom_angle_site_symmetry_1
_geom_angle_site_symmetry_2
_geom_angle_site_symmetry_3
_geom_angle_publ_flag
W2 W1 W2 89.792(8) . . . ?
W2 W1 W3 59.901(7) . . . ?
W2 W1 W3 59.824(7) . . . ?
W2 W1 CL1 58.43(3) . . . ?
W2 W1 CL2 118.06(3) . . . ?
W2 W1 CL3 118.41(3) . . . ?
W2 W1 CL4 58.27(3) . . . ?
W2 W1 O1 139.01(10) . . . ?
W2 W1 W3 59.881(6) 5_675 5_675 5_675 ?
W2 W1 W3 60.098(7) 5_675 5_675 5_675 ?
W2 W1 CL1 118.52(3) 5_675 5_675 5_675 ?
W2 W1 CL2 58.54(3) 5_675 5_675 5_675 ?
W2 W1 CL3 58.55(3) 5_675 5_675 5_675 ?
W2 W1 CL4 118.45(3) 5_675 5_675 5_675 ?
W2 W1 O1 131.01(10) 5_675 5_675 5_675 ?
W3 W1 W3 89.951(8) . . . ?
W3 W1 CL1 58.65(3) . . . ?
W3 W1 CL2 58.17(3) . . . ?
W3 W1 CL3 118.42(3) . . . ?
W3 W1 CL4 118.17(3) . . . ?
W3 W1 O1 138.18(11) . . . ?
W3 W1 CL1 118.25(3) 5_675 5_675 5_675 ?
W3 W1 CL2 118.61(3) 5_675 5_675 5_675 ?
W3 W1 CL3 58.60(3) 5_675 5_675 5_675 ?
W3 W1 CL4 58.37(2) 5_675 5_675 5_675 ?
W3 W1 O1 131.61(11) 5_675 5_675 5_675 ?
CL1 W1 CL2 89.83(4) . . . ?
CL1 W1 CL3 176.27(4) . . . ?
CL1 W1 CL4 89.48(4) . . . ?
CL1 W1 O1 97.00(10) . . . ?
CL2 W1 CL3 90.24(4) . . . ?
CL2 W1 CL4 175.87(4) . . . ?
CL2 W1 O1 91.56(11) . . . ?
CL3 W1 CL4 90.19(4) . . . ?
CL3 W1 O1 86.73(10) . . . ?
CL4 W1 O1 92.56(11) . . . ?
W1 W2 W1 90.208(8) . . . ?
W1 W2 W3 60.075(7) . . . ?
W1 W2 W3 60.009(7) . . . ?
W1 W2 CL1 58.45(3) . . . ?
W1 W2 CL2 118.46(3) . . . ?
W1 W2 CL3 118.79(3) . . . ?
W1 W2 CL4 58.65(3) . . . ?
W1 W2 O4 138.57(9) . . . ?
W1 W2 W3 60.063(7) 5_675 5_675 5_675 ?
W1 W2 W3 60.276(7) 5_675 5_675 5_675 ?
W1 W2 CL1 118.77(3) 5_675 5_675 5_675 ?
W1 W2 CL2 59.00(3) 5_675 5_675 5_675 ?
W1 W2 CL3 58.96(3) 5_675 5_675 5_675 ?
W1 W2 CL4 118.82(3) 5_675 5_675 5_675 ?
W1 W2 O4 130.99(9) 5_675 5_675 5_675 ?
W3 W2 W3 90.159(8) . . . ?
W3 W2 CL1 58.72(3) . . . ?
W3 W2 CL2 119.05(3) . . . ?
W3 W2 CL3 58.71(3) . . . ?
W3 W2 CL4 118.72(3) . . . ?
W3 W2 O4 131.28(9) . . . ?
W3 W2 CL1 118.45(3) 5_675 5_675 5_675 ?
W3 W2 CL2 58.46(3) 5_675 5_675 5_675 ?
W3 W2 CL3 119.23(3) 5_675 5_675 5_675 ?
W3 W2 CL4 58.55(2) 5_675 5_675 5_675 ?
W3 W2 O4 138.33(9) 5_675 5_675 5_675 ?
CL1 W2 CL2 176.65(4) . . . ?
CL1 W2 CL3 89.89(4) . . . ?
CL1 W2 CL4 89.72(4) . . . ?
CL1 W2 O4 91.86(10) . . . ?
CL2 W2 CL3 90.77(4) 5_675 5_675 5_675 ?
CL2 W2 CL4 89.45(4) 5_675 5_675 5_675 ?
CL2 W2 O4 91.46(10) 5_675 5_675 5_675 ?
CL3 W2 CL4 177.05(4) 5_675 5_675 5_675 ?
CL3 W2 O4 86.16(9) 5_675 5_675 5_675 ?
CL4 W2 O4 96.78(9) . . . ?
W1 W3 W1 90.049(8) . . . ?
W1 W3 W2 60.023(7) . . . ?
W1 W3 W2 59.843(6) . . . ?
W1 W3 CL1 58.32(3) . . . ?
W1 W3 CL2 58.95(3) . . . ?
W1 W3 CL3 118.55(3) . . . ?
W1 W3 CL4 118.33(3) . . . ?
W1 W3 O7 140.05(9) . . . ?
W1 W3 W2 59.840(7) 5_675 5_675 5_675 ?
W1 W3 W2 60.167(7) 5_675 5_675 5_675 ?
W1 W3 CL1 118.20(3) 5_675 5_675 5_675 ?
W1 W3 CL2 118.93(3) 5_675 5_675 5_675 ?
W1 W3 CL3 58.83(3) 5_675 5_675 5_675 ?
W1 W3 CL4 58.69(3) 5_675 5_675 5_675 ?
W1 W3 O7 129.88(9) 5_675 5_675 5_675 ?
W2 W3 W2 89.841(8) . . . ?
W2 W3 CL1 58.37(3) . . . ?
W2 W3 CL2 118.96(3) . . . ?
W2 W3 CL3 58.53(3) . . . ?
W2 W3 CL4 118.51(3) . . . ?
W2 W3 O7 135.88(10) . . . ?
W2 W3 CL1 118.15(3) 5_675 5_675 5_675 ?
W2 W3 CL2 58.77(3) 5_675 5_675 5_675 ?
W2 W3 CL3 118.98(3) 5_675 5_675 5_675 ?
W2 W3 CL4 58.49(2) 5_675 5_675 5_675 ?
W2 W3 O7 133.83(9) 5_675 5_675 5_675 ?
CL1 W3 CL2 90.10(4) . . . ?
CL1 W3 CL3 89.57(4) . . . ?
CL1 W3 CL4 176.03(4) . . . ?
CL1 W3 O7 96.42(9) . . . ?
CL2 W3 CL3 177.09(4) . . . ?
CL2 W3 CL4 89.60(4) . . . ?
CL2 W3 O7 94.19(10) . . . ?
CL3 W3 CL4 90.52(4) 5_675 5_675 5_675 ?
CL3 W3 O7 88.73(10) 5_675 5_675 5_675 ?
CL4 W3 O7 87.55(9) 5_675 5_675 5_675 ?
W1 CL1 W2 63.12(3) . . . ?
W1 CL1 W3 63.03(3) . . . ?
W2 CL1 W3 62.91(3) . . . ?
W1 CL2 W2 62.46(3) . . . ?
W1 CL2 W3 62.88(3) . . . ?
W2 CL2 W3 62.78(3) 5_675 5_675 5_675 ?
W1 CL3 W2 62.49(3) . . . ?
W1 CL3 W3 62.58(3) . . . ?
W2 CL3 W3 62.75(3) 5_675 5_675 5_675 ?
W1 CL4 W2 63.08(3) . . . ?
W1 CL4 W3 62.94(3) . . . ?
W2 CL4 W3 62.96(3) . . . ?
O1 S1 O2 107.3(3) . . . ?
O1 S1 O3 112.5(3) . . . ?
O1 S1 C1 105.4(2) . . . ?
O2 S1 O3 114.5(4) . . . ?
O2 S1 C1 107.3(3) . . . ?
O3 S1 C1 109.4(3) . . . ?
O4 S2 O5 110.9(2) . . . ?
O4 S2 O6 110.4(2) . . . ?
O4 S2 C8 101.4(2) . . . ?
O5 S2 O6 115.6(2) . . . ?
O5 S2 C8 109.5(2) . . . ?
O6 S2 C8 108.0(2) . . . ?
O7 S3 O8 107.6(2) . . . ?
O7 S3 O9 111.1(2) . . . ?
O7 S3 C15 103.2(2) . . . ?
O8 S3 O9 117.0(2) . . . ?
O8 S3 C15 109.0(2) . . . ?
O9 S3 C15 108.1(3) . . . ?
W1 O1 S1 141.9(2) . . . ?
W2 O4 S2 138.5(2) . . . ?
W3 O7 S3 137.4(2) . . . ?
C22 N1 C26 111.5(4) . . . ?
C22 N1 C30 105.6(4) . . . ?
C22 N1 C34 110.9(4) . . . ?
C26 N1 C30 111.3(4) . . . ?
C26 N1 C34 105.6(4) . . . ?
C30 N1 C34 112.0(4) . . . ?
S1 C1 C2 118.7(5) . . . ?
S1 C1 C3 121.0(4) . . . ?
C2 C1 C3 120.3(5) . . . ?
C1 C2 C4 118.6(5) . . . ?
C1 C2 H1 120.7 . . . no
C4 C2 H1 120.7 . . . no
C1 C3 C5 119.5(5) . . . ?
C1 C3 H2 120.2 . . . no
C5 C3 H2 120.3 . . . no
C2 C4 C6 122.3(5) . . . ?
C2 C4 H3 118.8 . . . no
C6 C4 H3 118.9 . . . no
C3 C5 C6 121.0(5) . . . ?
C3 C5 H4 119.5 . . . no
C6 C5 H4 119.5 . . . no
C4 C6 C5 118.3(5) . . . ?
C4 C6 C7 120.5(5) . . . ?
C5 C6 C7 121.2(5) . . . ?
C6 C7 H5 109.4 . . . no
C6 C7 H6 109.4 . . . no
C6 C7 H7 109.4 . . . no
H5 C7 H6 109.5 . . . no
H5 C7 H7 109.5 . . . no
H6 C7 H7 109.6 . . . no
S2 C8 C9 119.8(4) . . . ?
S2 C8 C10 119.6(4) . . . ?
C9 C8 C10 120.5(5) . . . ?
C8 C9 C11 119.4(5) . . . ?
C8 C9 H8 120.3 . . . no
C11 C9 H8 120.3 . . . no
C8 C10 C12 119.1(5) . . . ?
C8 C10 H9 120.5 . . . no
C12 C10 H9 120.4 . . . no
C9 C11 C13 121.3(5) . . . ?
C9 C11 H10 119.4 . . . no
C13 C11 H10 119.3 . . . no
C10 C12 C13 121.4(5) . . . ?
C10 C12 H11 119.3 . . . no
C13 C12 H11 119.3 . . . no
C11 C13 C12 118.2(5) . . . ?
C11 C13 C14 120.9(5) . . . ?
C12 C13 C14 120.9(5) . . . ?
C13 C14 H12 109.4 . . . no
C13 C14 H13 109.5 . . . no
C13 C14 H14 109.5 . . . no
H12 C14 H13 109.4 . . . no
H12 C14 H14 109.5 . . . no
H13 C14 H14 109.5 . . . no
S3 C15 C16 121.6(4) . . . ?
S3 C15 C17 117.9(4) . . . ?
C16 C15 C17 120.2(5) . . . ?
C15 C16 C18 119.9(5) . . . ?
C15 C16 H15 120.1 . . . no
C18 C16 H15 120.1 . . . no
C15 C17 C19 119.4(5) . . . ?
C15 C17 H16 120.3 . . . no
C19 C17 H16 120.3 . . . no
C16 C18 C20 121.0(5) . . . ?
C16 C18 H17 119.4 . . . no
C20 C18 H17 119.6 . . . no
C17 C19 C20 120.7(6) . . . ?
C17 C19 H18 119.7 . . . no
C20 C19 H18 119.7 . . . no
C18 C20 C19 118.7(5) . . . ?
C18 C20 C21 121.5(6) . . . ?
C19 C20 C21 119.8(6) . . . ?
C20 C21 H19 109.5 . . . no
C20 C21 H20 109.5 . . . no
C20 C21 H21 109.5 . . . no
H19 C21 H20 109.4 . . . no
H19 C21 H21 109.5 . . . no
H20 C21 H21 109.4 . . . no
N1 C22 C23 115.0(4) . . . ?
N1 C22 H22 108.1 . . . no
N1 C22 H23 108.1 . . . no
C23 C22 H22 108.1 . . . no
C23 C22 H23 108.1 . . . no
H22 C22 H23 109.5 . . . no
C22 C23 C24 110.8(4) . . . ?
C22 C23 H24 109.2 . . . no
C22 C23 H25 109.2 . . . no
C24 C23 H24 109.1 . . . no
C24 C23 H25 109.1 . . . no
H24 C23 H25 109.5 . . . no
C23 C24 C25 112.0(5) . . . ?
C23 C24 H26 108.8 . . . no
C23 C24 H27 108.8 . . . no
C25 C24 H26 108.9 . . . no
C25 C24 H27 108.8 . . . no
H26 C24 H27 109.5 . . . no
C24 C25 H28 109.5 . . . no
C24 C25 H29 109.5 . . . no
C24 C25 H30 109.4 . . . no
H28 C25 H29 109.6 . . . no
H28 C25 H30 109.5 . . . no
H29 C25 H30 109.4 . . . no
N1 C26 C27 116.7(4) . . . ?
N1 C26 H31 107.7 . . . no
N1 C26 H32 107.6 . . . no
C27 C26 H31 107.6 . . . no
C27 C26 H32 107.6 . . . no
H31 C26 H32 109.5 . . . no
C26 C27 C28 109.5(4) . . . ?
C26 C27 H33 109.5 . . . no
C26 C27 H34 109.5 . . . no
C28 C27 H33 109.5 . . . no
C28 C27 H34 109.5 . . . no
H33 C27 H34 109.4 . . . no
C27 C28 C29 112.1(5) . . . ?
C27 C28 H35 108.8 . . . no
C27 C28 H36 108.9 . . . no
C29 C28 H35 108.8 . . . no
C29 C28 H36 108.8 . . . no
H35 C28 H36 109.5 . . . no
C28 C29 H37 109.4 . . . no
C28 C29 H38 109.3 . . . no
C28 C29 H39 109.3 . . . no
H37 C29 H38 109.6 . . . no
H37 C29 H39 109.6 . . . no
H38 C29 H39 109.6 . . . no
N1 C30 C31 116.7(4) . . . ?
N1 C30 H40 107.6 . . . no
N1 C30 H41 107.7 . . . no
C31 C30 H40 107.6 . . . no
C31 C30 H41 107.6 . . . no
H40 C30 H41 109.5 . . . no
C30 C31 C32 108.7(4) . . . ?
C30 C31 H42 109.6 . . . no
C30 C31 H43 109.6 . . . no
C32 C31 H42 109.7 . . . no
C32 C31 H43 109.7 . . . no
H42 C31 H43 109.5 . . . no
C31 C32 C33 112.9(5) . . . ?
C31 C32 H44 108.6 . . . no
C31 C32 H45 108.6 . . . no
C33 C32 H44 108.6 . . . no
C33 C32 H45 108.7 . . . no
H44 C32 H45 109.4 . . . no
C32 C33 H46 109.4 . . . no
C32 C33 H47 109.2 . . . no
C32 C33 H48 109.3 . . . no
H46 C33 H47 109.6 . . . no
H46 C33 H48 109.8 . . . no
H47 C33 H48 109.5 . . . no
N1 C34 C35 116.7(4) . . . ?
N1 C34 H49 107.6 . . . no
N1 C34 H50 107.7 . . . no
C35 C34 H49 107.6 . . . no
C35 C34 H50 107.7 . . . no
H49 C34 H50 109.5 . . . no
C34 C35 C36 109.2(4) . . . ?
C34 C35 H51 109.5 . . . no
C34 C35 H52 109.6 . . . no
C36 C35 H51 109.5 . . . no
C36 C35 H52 109.6 . . . no
H51 C35 H52 109.4 . . . no
C35 C36 C37 112.8(5) . . . ?
C35 C36 H53 108.6 . . . no
C35 C36 H54 108.7 . . . no
C37 C36 H53 108.6 . . . no
C37 C36 H54 108.7 . . . no
H53 C36 H54 109.5 . . . no
C36 C37 H55 109.4 . . . no
C36 C37 H56 109.4 . . . no
C36 C37 H57 109.5 . . . no
H55 C37 H56 109.4 . . . no
H55 C37 H57 109.6 . . . no
H56 C37 H57 109.6 . . . no
CL5 C38 CL6 112.2(4) . . . ?
CL5 C38 H58 108.6 . . . no
CL5 C38 H59 108.6 . . . no
CL6 C38 H58 108.9 . . . no
CL6 C38 H59 108.9 . . . no
H58 C38 H59 109.6 . . . no

loop_
_geom_bond_atom_site_label_1
_geom_bond_atom_site_label_2
_geom_bond_distance
_geom_bond_site_symmetry_1
_geom_bond_site_symmetry_2
_geom_bond_publ_flag
W1 W2 2.6051(3) . . ?
W1 W2 2.5951(2) . . ?
W1 W3 2.6064(2) . . ?
W1 W3 2.6010(2) . . ?
W1 CL1 2.4889(11) . . ?
W1 CL2 2.5088(11) . . ?
W1 CL3 2.5071(11) . . ?
W1 CL4 2.4951(11) . . ?
W1 O1 2.094(3) . . ?
W2 W3 2.6019(3) . . ?
W2 W3 2.5961(2) . . ?
W2 CL1 2.4883(11) . . ?
W2 CL2 2.4964(11) . . ?
W2 CL3 2.4962(11) . . ?
W2 CL4 2.4851(10) . . ?
W2 O4 2.086(3) . . ?
W3 CL1 2.4977(11) . . ?
W3 CL2 2.4881(11) . . ?
W3 CL3 2.5010(11) . . ?
W3 CL4 2.4867(10) . . ?
W3 O7 2.099(3) . . ?
CL5 C38 1.760(9) . . ?
CL6 C38 1.741(8) . . ?
S1 O1 1.479(4) . . ?
S1 O2 1.486(5) . . ?
S1 O3 1.381(5) . . ?
S1 C1 1.764(6) . . ?
S2 O4 1.504(4) . . ?
S2 O5 1.442(3) . . ?
S2 O6 1.439(4) . . ?
S2 C8 1.766(5) . . ?
S3 O7 1.517(3) . . ?
S3 O8 1.443(4) . . ?
S3 O9 1.432(4) . . ?
S3 C15 1.764(5) . . ?
N1 C22 1.522(6) . . ?
N1 C26 1.520(6) . . ?
N1 C30 1.516(6) . . ?
N1 C34 1.512(6) . . ?
C1 C2 1.390(7) . . ?
C1 C3 1.374(8) . . ?
C2 C4 1.388(8) . . ?
C2 H1 0.95 . . no
C3 C5 1.396(8) . . ?
C3 H2 0.95 . . no
C4 C6 1.367(8) . . ?
C4 H3 0.95 . . no
C5 C6 1.381(7) . . ?
C5 H4 0.95 . . no
C6 C7 1.496(7) . . ?
C7 H5 0.95 . . no
C7 H6 0.95 . . no
C7 H7 0.95 . . no
C8 C9 1.392(7) . . ?
C8 C10 1.384(7) . . ?
C9 C11 1.378(7) . . ?
C9 H8 0.95 . . no
C10 C12 1.388(7) . . ?
C10 H9 0.95 . . no
C11 C13 1.391(7) . . ?
C11 H10 0.95 . . no
C12 C13 1.390(7) . . ?
C12 H11 0.95 . . no
C13 C14 1.499(7) . . ?
C14 H12 0.95 . . no
C14 H13 0.95 . . no
C14 H14 0.95 . . no
C15 C16 1.364(7) . . ?
C15 C17 1.405(7) . . ?
C16 C18 1.394(7) . . ?
C16 H15 0.95 . . no
C17 C19 1.379(7) . . ?
C17 H16 0.95 . . no
C18 C20 1.379(8) . . ?
C18 H17 0.95 . . no
C19 C20 1.400(8) . . ?
C19 H18 0.95 . . no
C20 C21 1.511(7) . . ?
C21 H19 0.95 . . no
C21 H20 0.95 . . no
C21 H21 0.95 . . no
C22 C23 1.516(7) . . ?
C22 H22 0.95 . . no
C22 H23 0.95 . . no
C23 C24 1.522(7) . . ?
C23 H24 0.95 . . no
C23 H25 0.95 . . no
C24 C25 1.528(7) . . ?
C24 H26 0.95 . . no
C24 H27 0.95 . . no
C25 H28 0.95 . . no
C25 H29 0.95 . . no
C25 H30 0.95 . . no
C26 C27 1.524(7) . . ?
C26 H31 0.95 . . no
C26 H32 0.95 . . no
C27 C28 1.522(7) . . ?
C27 H33 0.95 . . no
C27 H34 0.95 . . no
C28 C29 1.529(7) . . ?
C28 H35 0.95 . . no
C28 H36 0.95 . . no
C29 H37 0.95 . . no
C29 H38 0.95 . . no
C29 H39 0.95 . . no
C30 C31 1.522(7) . . ?
C30 H40 0.95 . . no
C30 H41 0.95 . . no
C31 C32 1.535(7) . . ?
C31 H42 0.95 . . no
C31 H43 0.95 . . no
C32 C33 1.501(8) . . ?
C32 H44 0.95 . . no
C32 H45 0.95 . . no
C33 H46 0.95 . . no
C33 H47 0.95 . . no
C33 H48 0.95 . . no
C34 C35 1.519(7) . . ?
C34 H49 0.95 . . no
C34 H50 0.95 . . no
C35 C36 1.522(7) . . ?
C35 H51 0.95 . . no
C35 H52 0.95 . . no
C36 C37 1.520(8) . . ?
C36 H53 0.95 . . no
C36 H54 0.95 . . no
C37 H55 0.95 . . no
C37 H56 0.95 . . no
C37 H57 0.95 . . no
C38 H58 0.95 . . no
C38 H59 0.95 . . no

loop_
_geom_contact_atom_site_label_1
_geom_contact_atom_site_label_2
_geom_contact_distance
_geom_contact_site_symmetry_1
_geom_contact_site_symmetry_2
_geom_contact_publ_flag
O2 H36 2.5703 . 5_665 no
O2 C28 3.459(7) . 5_665 no
O3 H48 2.8257 . 5_665 no
O3 H10 2.8950 . 3_645 no
O3 H42 2.9894 . 5_665 no
O3 H14 2.9946 . 3_645 no
O3 H18 3.0074 . 3_645 no
O5 H51 2.5473 . 6_655 no
O5 H23 2.5661 . 6_655 no
O5 C35 3.420(6) . 6_655 no
O5 C22 3.511(6) . 6_655 no
O6 H25 2.5099 . 1_565 no
O6 H40 2.5955 . 6_655 no
O6 H31 2.9218 . 1_565 no
O6 H50 3.0183 . 1_565 no
O6 H52 3.0490 . 6_655 no
O6 C23 3.261(6) . 1_565 no
O6 C30 3.538(6) . 6_655 no
O6 C35 3.581(6) . 6_655 no
O7 H58 2.6297 . 5_675 no
O7 C38 3.426(8) . 5_675 no
O8 H58 2.4628 . 5_675 no
O8 H5 2.8720 . 3_655 no
O8 H47 2.9068 . 5_675 no
O8 C38 3.354(8) . 5_675 no
O9 H41 2.6697 . 2_465 no
O9 H13 2.7960 . 8_455 no
O9 H33 2.9038 . 2_465 no
O9 H22 2.9618 . 2_465 no
O9 C14 3.504(7) . 8_455 no
O9 C27 3.552(6) . 2_465 no
O9 C30 3.595(6) . 2_465 no
C1 H18 2.9992 . 3_645 no
C1 C19 3.363(7) . 3_645 no
C2 C19 3.597(7) . 3_645 no
C3 H19 3.0306 . 3_645 no
C3 C19 3.309(7) . 3_645 no
C3 C20 3.461(7) . 3_645 no
C3 C21 3.589(8) . 3_645 no
C4 C17 3.409(7) . 3_645 no
C5 C19 3.519(7) . 3_645 no
C5 C20 3.545(7) . 3_645 no
C6 C17 3.546(7) . 3_645 no
C7 H39 3.0522 . 4_665 no
C10 H56 2.9680 . 6_655 no
C12 H6 3.0578 . 6_655 no
C14 H33 3.0283 . 7_565 no
C16 H11 3.0215 . 8_455 no
C32 H12 3.0276 . 7_564 no
C33 H59 2.9960 . . no
C38 H46 3.0576 . . no
H2 H19 2.5198 . 3_645 no
H2 H27 2.6606 . 6_655 no
H4 H28 2.5468 . 6_655 no
H4 H27 2.5878 . 6_655 no
H5 H39 2.5503 . 4_665 no
H6 H11 2.5839 . 6_645 no
H9 H56 2.6548 . 6_655 no
H11 H15 2.6842 . 8 no
H12 H45 2.2819 . 7_565 no
H14 H39 2.6671 . 7_565 no
H25 H44 2.6406 . 6_645 no
H26 H46 2.6871 . 6_645 no
H29 H44 2.6895 . 6_645 no
H35 H45 2.5027 . 6_645 no
H37 H47 2.6336 . 6_645 no
H46 H59 2.4066 . . no

loop_
_geom_torsion_atom_site_label_1
_geom_torsion_atom_site_label_2
_geom_torsion_atom_site_label_3
_geom_torsion_atom_site_label_4
_geom_torsion_site_symmetry_1
_geom_torsion_site_symmetry_2
_geom_torsion_site_symmetry_3
_geom_torsion_site_symmetry_4
_geom_torsion
_geom_torsion_publ_flag
W1 W2 W1 W2 . . . . 0.0000 no
W1 W2 W1 W3 . . . . 54.706(6) no
W1 W2 W1 W3 . . . . -54.713(7) no
W1 W2 W1 CL1 . . . . -53.29(3) no
W1 W2 W1 CL2 . . . . -123.63(3) no
W1 W2 W1 CL3 . . . . 124.04(3) no
W1 W2 W1 CL4 . . . . 53.13(3) no
W1 W2 W1 O1 . . . . 175.7(2) no
W1 W2 W3 W2 . . . . -54.665(6) no
W1 W2 W3 CL1 . . . . 69.10(3) no
W1 W2 W3 CL2 . . . . -1.12(3) no
W1 W2 W3 CL3 . . . . -179.39(3) no
W1 W2 W3 CL4 . . . . -108.07(3) no
W1 W2 W3 O7 . . . . 132.57(12) no
W1 W2 W3 W2 . . . . 54.719(6) no
W1 W2 W3 CL1 . . . . 108.11(3) no
W1 W2 W3 CL2 . . . . 179.33(3) no
W1 W2 W3 CL3 . . . . 1.46(3) no
W1 W2 W3 CL4 . . . . -69.44(3) no
W1 W2 W3 O7 . . . . -118.30(12) no
W1 W2 CL1 W3 . . . . -71.82(2) no
W1 W2 CL2 W3 . . . . -0.66(3) no
W1 W2 CL3 W3 . . . . 0.60(3) no
W1 W2 CL4 W3 . . . . 71.73(2) no
W1 W2 O4 S2 . . . . 68.1(4) no
W1 W2 W1 W2 . . . . 0.0000 no
W1 W2 W1 W3 . . . . -54.931(6) no
W1 W2 W1 W3 . . . . 54.696(6) no
W1 W2 W1 CL1 . . . . 124.23(3) no
W1 W2 W1 CL2 . . . . 53.60(3) no
W1 W2 W1 CL3 . . . . -53.48(3) no
W1 W2 W1 CL4 . . . . -124.21(3) no
W1 W2 W1 O1 . . . . -175.1(2) no
W1 W2 W3 W2 . . . . 54.813(7) no
W1 W2 W3 CL1 . . . . 1.42(3) no
W1 W2 W3 CL2 . . . . -69.80(3) no
W1 W2 W3 CL3 . . . . 108.07(3) no
W1 W2 W3 CL4 . . . . 178.97(3) no
W1 W2 W3 O7 . . . . -132.17(12) no
W1 W2 W3 W2 . . . . -54.987(6) no
W1 W2 W3 CL1 . . . . -178.75(3) no
W1 W2 W3 CL2 . . . . -108.54(3) no
W1 W2 W3 CL3 . . . . 69.74(3) no
W1 W2 W3 CL4 . . . . -1.59(3) no
W1 W2 W3 O7 . . . . 117.78(12) no
W1 W2 CL1 W3 . . . . 1.23(3) no
W1 W2 CL2 W3 . . . . 71.95(2) no
W1 W2 CL3 W3 . . . . -71.59(2) no
W1 W2 CL4 W3 . . . . -1.02(3) no
W1 W2 O4 S2 . . . . 119.1(3) no
W1 W3 W1 W2 . . . . -54.664(7) no
W1 W3 W1 W2 . . . . 54.577(7) no
W1 W3 W1 W3 . . . . 0.0000 no
W1 W3 W1 CL1 . . . . 53.77(3) no
W1 W3 W1 CL2 . . . . -53.04(3) no
W1 W3 W1 CL3 . . . . -123.93(3) no
W1 W3 W1 CL4 . . . . 123.70(3) no
W1 W3 W1 O1 . . . . -174.78(13) no
W1 W3 W2 W3 . . . . 54.665(6) no
W1 W3 W2 CL1 . . . . -69.10(3) no
W1 W3 W2 CL2 . . . . 108.02(3) no
W1 W3 W2 CL3 . . . . 179.39(3) no
W1 W3 W2 CL4 . . . . 1.06(3) no
W1 W3 W2 O4 . . . . -130.23(13) no
W1 W3 W2 W3 . . . . -54.813(7) no
W1 W3 W2 CL1 . . . . -108.72(3) no
W1 W3 W2 CL2 . . . . 69.80(3) no
W1 W3 W2 CL3 . . . . -1.22(3) no
W1 W3 W2 CL4 . . . . -178.97(3) no
W1 W3 W2 O4 . . . . 119.6(1) no
W1 W3 CL1 W2 . . . . 71.97(2) no
W1 W3 CL2 W2 . . . . -71.29(2) no
W1 W3 CL3 W2 . . . . -0.60(3) no
W1 W3 CL4 W2 . . . . 1.01(3) no
W1 W3 O7 S3 . . . . -10.7(4) no
W1 W3 W1 W2 . . . . 54.841(6) no
W1 W3 W1 W2 . . . . -54.514(7) no
W1 W3 W1 W3 . . . . 0.0000 no
W1 W3 W1 CL1 . . . . -123.69(3) no
W1 W3 W1 CL2 . . . . 124.34(3) no
W1 W3 W1 CL3 . . . . 53.64(3) no
W1 W3 W1 CL4 . . . . -53.46(3) no
W1 W3 W1 O1 . . . . 174.1(2) no
W1 W3 W2 W3 . . . . -54.719(6) no
W1 W3 W2 CL1 . . . . -0.81(3) no
W1 W3 W2 CL2 . . . . -179.33(3) no
W1 W3 W2 CL3 . . . . -108.31(3) no
W1 W3 W2 CL4 . . . . 69.44(3) no
W1 W3 W2 O4 . . . . 130.8(1) no
W1 W3 W2 W3 . . . . 54.987(6) no
W1 W3 W2 CL1 . . . . 178.75(3) no
W1 W3 W2 CL2 . . . . 1.63(3) no
W1 W3 W2 CL3 . . . . -69.74(3) no
W1 W3 W2 CL4 . . . . 108.59(3) no
W1 W3 W2 O4 . . . . -120.12(13) no
W1 W3 CL1 W2 . . . . -1.22(3) no
W1 W3 CL2 W2 . . . . 0.66(3) no
W1 W3 CL3 W2 . . . . 71.45(2) no
W1 W3 CL4 W2 . . . . -71.94(2) no
W1 W3 O7 S3 . . . . -167.3(2) no
W1 CL1 W2 W3 . . . . 71.82(2) no
W1 CL1 W2 W3 . . . . 0.82(3) no
W1 CL1 W2 CL2 . . . . 23.0(6) no
W1 CL1 W2 CL3 . . . . 124.49(3) no
W1 CL1 W2 CL4 . . . . -52.59(3) no
W1 CL1 W2 O4 . . . . -149.36(9) no
W1 CL1 W3 W2 . . . . -71.97(2) no
W1 CL1 W3 W2 . . . . -1.44(3) no
W1 CL1 W3 CL2 . . . . 52.61(3) no
W1 CL1 W3 CL3 . . . . -124.49(3) no
W1 CL1 W3 CL4 . . . . -33.1(6) no
W1 CL1 W3 O7 . . . . 146.84(10) no
W1 CL2 W2 W3 . . . . -71.95(2) no
W1 CL2 W2 W3 . . . . -1.65(3) no
W1 CL2 W2 CL1 . . . . -49.1(6) no
W1 CL2 W2 CL3 . . . . 52.43(3) no
W1 CL2 W2 CL4 . . . . -124.63(3) no
W1 CL2 W2 O4 . . . . 138.61(9) no
W1 CL2 W3 W2 . . . . 1.13(3) no
W1 CL2 W3 W2 . . . . 71.29(2) no
W1 CL2 W3 CL1 . . . . -52.11(3) no
W1 CL2 W3 CL3 . . . . 31.5(7) no
W1 CL2 W3 CL4 . . . . 123.93(3) no
W1 CL2 W3 O7 . . . . -148.56(9) no
W1 CL3 W2 W3 . . . . 1.24(3) no
W1 CL3 W2 W3 . . . . 71.59(2) no
W1 CL3 W2 CL1 . . . . 124.25(3) no
W1 CL3 W2 CL2 . . . . -52.47(3) no
W1 CL3 W2 CL4 . . . . 41.8(7) no
W1 CL3 W2 O4 . . . . -143.87(10) no
W1 CL3 W3 W2 . . . . -1.48(3) no
W1 CL3 W3 W2 . . . . -71.45(2) no
W1 CL3 W3 CL1 . . . . -123.84(3) no
W1 CL3 W3 CL2 . . . . -40.2(7) no
W1 CL3 W3 CL4 . . . . 52.19(3) no
W1 CL3 W3 O7 . . . . 139.73(9) no
W1 CL4 W2 W3 . . . . -1.08(3) no
W1 CL4 W2 W3 . . . . -71.73(2) no
W1 CL4 W2 CL1 . . . . 52.43(3) no
W1 CL4 W2 CL2 . . . . -124.33(3) no
W1 CL4 W2 CL3 . . . . -30.0(7) no
W1 CL4 W2 O4 . . . . 144.27(10) no
W1 CL4 W3 W2 . . . . 71.94(2) no
W1 CL4 W3 W2 . . . . 1.61(3) no
W1 CL4 W3 CL1 . . . . 39.0(6) no
W1 CL4 W3 CL2 . . . . 124.79(3) no
W1 CL4 W3 CL3 . . . . -52.30(3) no
W1 CL4 W3 O7 . . . . -141.01(10) no
W1 O1 S1 O2 . . . . 67.5(5) no
W1 O1 S1 O3 . . . . -165.8(4) no
W1 O1 S1 C1 . . . . -46.7(5) no
W2 W1 W2 W1 . . . . 0.00000(10) no
W2 W1 W2 W3 . . . . -54.713(7) no
W2 W1 W2 W3 . . . . 54.706(6) no
W2 W1 W2 CL1 . . . . 53.49(3) no
W2 W1 W2 CL2 . . . . -123.63(3) no
W2 W1 W2 CL3 . . . . 124.04(3) no
W2 W1 W2 CL4 . . . . -53.71(3) no
W2 W1 W2 O4 . . . . 175.25(12) no
W2 W1 W3 CL1 . . . . -69.18(3) no
W2 W1 W3 CL2 . . . . 178.86(3) no
W2 W1 W3 CL3 . . . . 0.59(3) no
W2 W1 W3 CL4 . . . . 108.36(3) no
W2 W1 W3 O7 . . . . -127.0(2) no
W2 W1 W3 CL1 . . . . -108.04(3) no
W2 W1 W3 CL2 . . . . -0.65(3) no
W2 W1 W3 CL3 . . . . -178.50(3) no
W2 W1 W3 CL4 . . . . 69.13(3) no
W2 W1 W3 O7 . . . . 124.14(12) no
W2 W1 CL1 W3 . . . . 71.65(2) no
W2 W1 CL2 W3 . . . . -1.12(3) no
W2 W1 CL3 W3 . . . . 1.47(3) no
W2 W1 CL4 W3 . . . . -71.74(2) no
W2 W1 O1 S1 . . . . 36.5(5) no
W2 W1 W2 W1 . . . . 0.0000 no
W2 W1 W2 W3 . . . . 54.931(6) no
W2 W1 W2 W3 . . . . -54.696(6) no
W2 W1 W2 CL1 . . . . -124.23(3) no
W2 W1 W2 CL2 . . . . 54.28(3) no
W2 W1 W2 CL3 . . . . -54.10(3) no
W2 W1 W2 CL4 . . . . 124.21(3) no
W2 W1 W2 O4 . . . . -174.6(1) no
W2 W1 W3 CL1 . . . . -1.21(3) no
W2 W1 W3 CL2 . . . . -108.59(3) no
W2 W1 W3 CL3 . . . . 69.26(3) no
W2 W1 W3 CL4 . . . . -178.37(3) no
W2 W1 W3 O7 . . . . 126.62(12) no
W2 W1 W3 CL1 . . . . 178.53(3) no
W2 W1 W3 CL2 . . . . -69.50(3) no
W2 W1 W3 CL3 . . . . 108.76(3) no
W2 W1 W3 CL4 . . . . 1.00(3) no
W2 W1 W3 O7 . . . . -123.6(2) no
W2 W1 CL1 W3 . . . . -1.45(3) no
W2 W1 CL2 W3 . . . . 71.79(2) no
W2 W1 CL3 W3 . . . . -71.86(2) no
W2 W1 CL4 W3 . . . . 1.61(3) no
W2 W1 O1 S1 . . . . 150.0(3) no
W2 W3 W1 W3 . . . . -54.514(7) no
W2 W3 W1 CL1 . . . . 69.18(3) no
W2 W3 W1 CL2 . . . . -178.86(3) no
W2 W3 W1 CL3 . . . . -108.15(3) no
W2 W3 W1 CL4 . . . . -1.05(3) no
W2 W3 W1 O1 . . . . 131.3(2) no
W2 W3 W1 W3 . . . . 54.664(7) no
W2 W3 W1 CL1 . . . . 108.43(3) no
W2 W3 W1 CL2 . . . . 1.62(3) no
W2 W3 W1 CL3 . . . . -69.26(3) no
W2 W3 W1 CL4 . . . . 178.37(3) no
W2 W3 W1 O1 . . . . -120.11(13) no
W2 W3 W2 W3 . . . . 0.0000 no
W2 W3 W2 CL1 . . . . -53.91(3) no
W2 W3 W2 CL2 . . . . 124.61(3) no
W2 W3 W2 CL3 . . . . 53.59(3) no
W2 W3 W2 CL4 . . . . -124.16(3) no
W2 W3 W2 O4 . . . . 174.5(1) no
W2 W3 O7 S3 . . . . -107.3(3) no
W2 W3 W1 W3 . . . . 54.577(7) no
W2 W3 W1 CL1 . . . . 0.81(3) no
W2 W3 W1 CL2 . . . . 107.62(3) no
W2 W3 W1 CL3 . . . . 178.50(3) no
W2 W3 W1 CL4 . . . . -69.13(3) no
W2 W3 W1 O1 . . . . -130.65(13) no
W2 W3 W1 W3 . . . . -54.841(6) no
W2 W3 W1 CL1 . . . . -178.53(3) no
W2 W3 W1 CL2 . . . . 69.50(3) no
W2 W3 W1 CL3 . . . . -1.20(3) no
W2 W3 W1 CL4 . . . . -108.30(3) no
W2 W3 W1 O1 . . . . 119.3(2) no
W2 W3 W2 W3 . . . . 0.0000 no
W2 W3 W2 CL1 . . . . 123.77(3) no
W2 W3 W2 CL2 . . . . -53.35(3) no
W2 W3 W2 CL3 . . . . -124.73(3) no
W2 W3 W2 CL4 . . . . 53.60(3) no
W2 W3 W2 O4 . . . . -175.10(13) no
W2 W3 O7 S3 . . . . -82.8(3) no
W2 CL1 W1 W3 . . . . -71.65(2) no
W2 CL1 W1 W3 . . . . -0.82(3) no
W2 CL1 W1 CL2 . . . . -123.64(3) no
W2 CL1 W1 CL3 . . . . -32.6(6) no
W2 CL1 W1 CL4 . . . . 52.29(3) no
W2 CL1 W1 O1 . . . . 144.81(11) no
W2 CL1 W3 CL2 . . . . 124.58(3) no
W2 CL1 W3 CL3 . . . . -52.52(3) no
W2 CL1 W3 CL4 . . . . 38.9(6) no
W2 CL1 W3 O7 . . . . -141.19(10) no
W2 CL2 W1 W3 . . . . -1.65(3) no
W2 CL2 W1 W3 . . . . -71.79(2) no
W2 CL2 W1 CL1 . . . . -124.16(3) no
W2 CL2 W1 CL3 . . . . 52.11(3) no
W2 CL2 W1 CL4 . . . . -43.8(5) no
W2 CL2 W1 O1 . . . . 138.84(10) no
W2 CL2 W3 CL1 . . . . 123.41(3) no
W2 CL2 W3 CL3 . . . . 39.8(7) no
W2 CL2 W3 CL4 . . . . -52.63(3) no
W2 CL2 W3 O7 . . . . -140.15(9) no
W2 CL3 W1 W3 . . . . 71.86(2) no
W2 CL3 W1 W3 . . . . 1.22(3) no
W2 CL3 W1 CL1 . . . . 38.9(6) no
W2 CL3 W1 CL2 . . . . -52.09(3) no
W2 CL3 W1 CL4 . . . . 123.80(3) no
W2 CL3 W1 O1 . . . . -143.64(11) no
W2 CL3 W3 CL1 . . . . 52.39(3) no
W2 CL3 W3 CL2 . . . . -31.2(7) no
W2 CL3 W3 CL4 . . . . -123.64(3) no
W2 CL3 W3 O7 . . . . 148.82(9) no
W2 CL4 W1 W3 . . . . 1.07(3) no
W2 CL4 W1 W3 . . . . 71.74(2) no
W2 CL4 W1 CL1 . . . . -52.42(3) no
W2 CL4 W1 CL2 . . . . 27.9(5) no
W2 CL4 W1 CL3 . . . . 123.87(3) no
W2 CL4 W1 O1 . . . . -149.40(10) no
W2 CL4 W3 CL1 . . . . -32.9(6) no
W2 CL4 W3 CL2 . . . . 52.85(3) no
W2 CL4 W3 CL3 . . . . -124.24(3) no
W2 CL4 W3 O7 . . . . 147.06(10) no
W2 O4 S2 O5 . . . . -32.8(4) no
W2 O4 S2 O6 . . . . 96.7(3) no
W2 O4 S2 C8 . . . . -149.1(3) no
W3 W1 W2 CL1 . . . . 69.54(3) no
W3 W1 W2 CL2 . . . . -108.98(3) no
W3 W1 W2 CL3 . . . . -0.59(3) no
W3 W1 W2 CL4 . . . . -178.91(3) no
W3 W1 W2 O4 . . . . 119.9(1) no
W3 W1 W2 CL1 . . . . 108.20(3) no
W3 W1 W2 CL2 . . . . -68.91(3) no
W3 W1 W2 CL3 . . . . 178.76(3) no
W3 W1 W2 CL4 . . . . 1.00(3) no
W3 W1 W2 O4 . . . . -130.04(12) no
W3 W1 W3 W1 . . . . 0.0000 no
W3 W1 W3 CL1 . . . . -53.46(3) no
W3 W1 W3 CL2 . . . . 53.92(3) no
W3 W1 W3 CL3 . . . . -123.93(3) no
W3 W1 W3 CL4 . . . . 123.70(3) no
W3 W1 W3 O7 . . . . 178.72(12) no
W3 W1 O1 S1 . . . . -61.5(5) no
W3 W1 W2 CL1 . . . . 1.22(3) no
W3 W1 W2 CL2 . . . . 178.33(3) no
W3 W1 W2 CL3 . . . . -69.34(3) no
W3 W1 W2 CL4 . . . . 108.42(3) no
W3 W1 W2 O4 . . . . -120.54(12) no
W3 W1 W2 CL1 . . . . -179.17(3) no
W3 W1 W2 CL2 . . . . -0.65(3) no
W3 W1 W2 CL3 . . . . -109.03(3) no
W3 W1 W2 CL4 . . . . 69.28(3) no
W3 W1 W2 O4 . . . . 130.5(1) no
W3 W1 W3 W1 . . . . 0.0000 no
W3 W1 W3 CL1 . . . . 123.69(3) no
W3 W1 W3 CL2 . . . . -124.34(3) no
W3 W1 W3 CL3 . . . . 53.92(3) no
W3 W1 W3 CL4 . . . . -53.85(3) no
W3 W1 W3 O7 . . . . -178.5(2) no
W3 W1 O1 S1 . . . . -126.3(4) no
W3 W2 W1 CL1 . . . . -69.54(3) no
W3 W2 W1 CL2 . . . . 1.10(3) no
W3 W2 W1 CL3 . . . . 108.17(3) no
W3 W2 W1 CL4 . . . . 178.91(3) no
W3 W2 W1 O1 . . . . -130.2(2) no
W3 W2 W1 CL1 . . . . -107.99(3) no
W3 W2 W1 CL2 . . . . -178.33(3) no
W3 W2 W1 CL3 . . . . 69.34(3) no
W3 W2 W1 CL4 . . . . -1.58(3) no
W3 W2 W1 O1 . . . . 121.0(2) no
W3 W2 W3 W2 . . . . 0.0000 no
W3 W2 W3 CL1 . . . . 53.40(3) no
W3 W2 W3 CL2 . . . . 124.61(3) no
W3 W2 W3 CL3 . . . . -53.26(3) no
W3 W2 W3 CL4 . . . . -124.16(3) no
W3 W2 W3 O7 . . . . -173.02(12) no
W3 W2 O4 S2 . . . . 157.6(3) no
W3 W2 W1 CL1 . . . . -1.43(3) no
W3 W2 W1 CL2 . . . . 68.91(3) no
W3 W2 W1 CL3 . . . . -178.76(3) no
W3 W2 W1 CL4 . . . . -107.84(3) no
W3 W2 W1 O1 . . . . 129.6(2) no
W3 W2 W1 CL1 . . . . 179.17(3) no
W3 W2 W1 CL2 . . . . 108.53(3) no
W3 W2 W1 CL3 . . . . 1.45(3) no
W3 W2 W1 CL4 . . . . -69.28(3) no
W3 W2 W1 O1 . . . . -120.1(2) no
W3 W2 W3 W2 . . . . 0.0000 no
W3 W2 W3 CL1 . . . . -123.77(3) no
W3 W2 W3 CL2 . . . . -53.55(3) no
W3 W2 W3 CL3 . . . . 124.73(3) no
W3 W2 W3 CL4 . . . . 53.40(3) no
W3 W2 W3 O7 . . . . 172.77(13) no
W3 W2 O4 S2 . . . . 29.8(4) no
W3 CL1 W1 CL2 . . . . -52.00(3) no
W3 CL1 W1 CL3 . . . . 39.0(6) no
W3 CL1 W1 CL4 . . . . 123.94(3) no
W3 CL1 W1 O1 . . . . -143.55(11) no
W3 CL1 W2 CL2 . . . . -48.9(6) no
W3 CL1 W2 CL3 . . . . 52.66(3) no
W3 CL1 W2 CL4 . . . . -124.41(3) no
W3 CL1 W2 O4 . . . . 138.82(9) no
W3 CL2 W1 CL1 . . . . 52.38(3) no
W3 CL2 W1 CL3 . . . . -123.89(3) no
W3 CL2 W1 CL4 . . . . -28.0(5) no
W3 CL2 W1 O1 . . . . 149.37(10) no
W3 CL2 W2 CL1 . . . . 22.9(6) no
W3 CL2 W2 CL3 . . . . 124.38(3) no
W3 CL2 W2 CL4 . . . . -52.68(3) no
W3 CL2 W2 O4 . . . . -149.44(9) no
W3 CL3 W1 CL1 . . . . -32.9(6) no
W3 CL3 W1 CL2 . . . . -123.96(3) no
W3 CL3 W1 CL4 . . . . 51.94(3) no
W3 CL3 W1 O1 . . . . 144.49(11) no
W3 CL3 W2 CL1 . . . . -52.67(3) no
W3 CL3 W2 CL2 . . . . 124.05(3) no
W3 CL3 W2 CL4 . . . . 29.8(7) no
W3 CL3 W2 O4 . . . . -144.54(10) no
W3 CL4 W1 CL1 . . . . 124.16(3) no
W3 CL4 W1 CL2 . . . . 43.8(5) no
W3 CL4 W1 CL3 . . . . -52.12(3) no
W3 CL4 W1 O1 . . . . -138.86(10) no
W3 CL4 W2 CL1 . . . . -124.16(3) no
W3 CL4 W2 CL2 . . . . 52.60(3) no
W3 CL4 W2 CL3 . . . . -41.7(7) no
W3 CL4 W2 O4 . . . . 144.00(10) no
W3 O7 S3 O8 . . . . 177.4(3) no
W3 O7 S3 O9 . . . . -53.3(4) no
W3 O7 S3 C15 . . . . 62.3(4) no
CL1 W1 W2 CL2 . . . . -178.52(4) no
CL1 W1 W2 CL3 . . . . -70.13(4) no
CL1 W1 W2 CL4 . . . . 111.55(4) no
CL1 W1 W2 O4 . . . . 50.3(1) no
CL1 W1 W2 CL2 . . . . -70.34(4) no
CL1 W1 W2 CL3 . . . . 177.33(5) no
CL1 W1 W2 CL4 . . . . -0.43(5) no
CL1 W1 W2 O4 . . . . -131.47(13) no
CL1 W1 W3 CL2 . . . . -111.96(4) no
CL1 W1 W3 CL3 . . . . 69.77(4) no
CL1 W1 W3 CL4 . . . . 177.54(4) no
CL1 W1 W3 O7 . . . . -57.8(2) no
CL1 W1 W3 CL2 . . . . 0.15(4) no
CL1 W1 W3 CL3 . . . . -177.70(4) no
CL1 W1 W3 CL4 . . . . 69.93(4) no
CL1 W1 W3 O7 . . . . 124.95(13) no
CL1 W1 O1 S1 . . . . -12.0(4) no
CL1 W2 W1 CL2 . . . . 70.64(4) no
CL1 W2 W1 CL3 . . . . 177.71(4) no
CL1 W2 W1 CL4 . . . . -111.55(4) no
CL1 W2 W1 O1 . . . . -60.7(2) no
CL1 W2 W1 CL2 . . . . -177.12(4) no
CL1 W2 W1 CL3 . . . . 70.55(4) no
CL1 W2 W1 CL4 . . . . -0.36(4) no
CL1 W2 W1 O1 . . . . 122.2(2) no
CL1 W2 W3 CL2 . . . . -70.22(4) no
CL1 W2 W3 CL3 . . . . 111.51(4) no
CL1 W2 W3 CL4 . . . . -177.17(4) no
CL1 W2 W3 O7 . . . . 63.47(13) no
CL1 W2 W3 CL2 . . . . 178.52(4) no
CL1 W2 W3 CL3 . . . . 0.66(4) no
CL1 W2 W3 CL4 . . . . -70.25(4) no
CL1 W2 W3 O7 . . . . -119.11(13) no
CL1 W2 O4 S2 . . . . 109.1(3) no
CL1 W3 W1 CL2 . . . . 111.96(4) no
CL1 W3 W1 CL3 . . . . -177.33(5) no
CL1 W3 W1 CL4 . . . . -70.23(4) no
CL1 W3 W1 O1 . . . . 62.2(2) no
CL1 W3 W1 CL2 . . . . 0.42(4) no
CL1 W3 W1 CL3 . . . . -70.47(4) no
CL1 W3 W1 CL4 . . . . 177.16(4) no
CL1 W3 W1 O1 . . . . -121.3(1) no
CL1 W3 W2 CL2 . . . . 177.12(4) no
CL1 W3 W2 CL3 . . . . -111.51(4) no
CL1 W3 W2 CL4 . . . . 70.16(4) no
CL1 W3 W2 O4 . . . . -61.13(13) no
CL1 W3 W2 CL2 . . . . 71.22(4) no
CL1 W3 W2 CL3 . . . . 0.20(5) no
CL1 W3 W2 CL4 . . . . -177.56(4) no
CL1 W3 W2 O4 . . . . 121.1(1) no
CL1 W3 O7 S3 . . . . -57.2(3) no
CL2 W1 W2 CL3 . . . . 0.51(4) no
CL2 W1 W2 CL4 . . . . -177.81(4) no
CL2 W1 W2 O4 . . . . 121.0(1) no
CL2 W1 W2 CL3 . . . . -112.33(4) no
CL2 W1 W2 CL4 . . . . 69.91(4) no
CL2 W1 W2 O4 . . . . -61.13(13) no
CL2 W1 W3 CL3 . . . . -178.27(4) no
CL2 W1 W3 CL4 . . . . -70.50(4) no
CL2 W1 W3 O7 . . . . 54.1(2) no
CL2 W1 W3 CL3 . . . . -70.88(4) no
CL2 W1 W3 CL4 . . . . 176.75(4) no
CL2 W1 W3 O7 . . . . -128.24(13) no
CL2 W1 O1 S1 . . . . -102.0(4) no
CL2 W2 W1 CL3 . . . . 112.33(4) no
CL2 W2 W1 CL4 . . . . -176.75(4) no
CL2 W2 W1 O1 . . . . 60.7(2) no
CL2 W2 W1 CL3 . . . . 0.80(4) no
CL2 W2 W1 CL4 . . . . -69.93(4) no
CL2 W2 W1 O1 . . . . -120.8(2) no
CL2 W2 W3 CL3 . . . . 177.87(4) no
CL2 W2 W3 CL4 . . . . -111.23(4) no
CL2 W2 W3 O7 . . . . -62.37(13) no
CL2 W2 W3 CL3 . . . . 71.37(4) no
CL2 W2 W3 CL4 . . . . 0.05(4) no
CL2 W2 W3 O7 . . . . 119.41(13) no
CL2 W2 O4 S2 . . . . 70.4(3) no
CL2 W3 W1 CL3 . . . . 70.71(4) no
CL2 W3 W1 CL4 . . . . 177.81(4) no
CL2 W3 W1 O1 . . . . -49.8(2) no
CL2 W3 W1 CL3 . . . . -177.85(4) no
CL2 W3 W1 CL4 . . . . 69.78(4) no
CL2 W3 W1 O1 . . . . 131.3(1) no
CL2 W3 W2 CL3 . . . . 178.27(4) no
CL2 W3 W2 CL4 . . . . -0.06(4) no
CL2 W3 W2 O4 . . . . -131.35(13) no
CL2 W3 W2 CL3 . . . . -71.02(4) no
CL2 W3 W2 CL4 . . . . 111.23(4) no
CL2 W3 W2 O4 . . . . 49.9(1) no
CL2 W3 O7 S3 . . . . 33.4(3) no
CL3 W1 W2 CL4 . . . . -70.73(4) no
CL3 W1 W2 O4 . . . . -131.9(1) no
CL3 W1 W2 CL4 . . . . -177.76(4) no
CL3 W1 W2 O4 . . . . 51.20(13) no
CL3 W1 W3 CL4 . . . . 0.21(5) no
CL3 W1 W3 O7 . . . . 124.8(2) no
CL3 W1 W3 CL4 . . . . -112.37(4) no
CL3 W1 W3 O7 . . . . -57.36(13) no
CL3 W1 O1 S1 . . . . 167.9(4) no
CL3 W2 W1 CL4 . . . . 70.92(4) no
CL3 W2 W1 O1 . . . . -51.7(2) no
CL3 W2 W1 CL4 . . . . -178.32(4) no
CL3 W2 W1 O1 . . . . 130.8(2) no
CL3 W2 W3 CL4 . . . . 177.75(4) no
CL3 W2 W3 O7 . . . . -133.39(13) no
CL3 W2 W3 CL4 . . . . -71.33(4) no
CL3 W2 W3 O7 . . . . 48.04(13) no
CL3 W2 O4 S2 . . . . 161.1(3) no
CL3 W3 W1 CL4 . . . . 112.37(4) no
CL3 W3 W1 O1 . . . . 50.8(1) no
CL3 W3 W1 CL4 . . . . 0.46(4) no
CL3 W3 W1 O1 . . . . -131.9(2) no
CL3 W3 W2 CL4 . . . . 70.90(4) no
CL3 W3 W2 O4 . . . . 132.3(1) no
CL3 W3 W2 CL4 . . . . 178.33(4) no
CL3 W3 W2 O4 . . . . -50.38(13) no
CL3 W3 O7 S3 . . . . 146.6(3) no
CL4 W1 W2 O4 . . . . -61.2(1) no
CL4 W1 W2 O4 . . . . 122.12(13) no
CL4 W1 W3 O7 . . . . -128.1(2) no
CL4 W1 W3 O7 . . . . 55.01(13) no
CL4 W1 O1 S1 . . . . 77.8(4) no
CL4 W2 W1 O1 . . . . 50.8(2) no
CL4 W2 W1 O1 . . . . -130.6(2) no
CL4 W2 W3 O7 . . . . 133.63(13) no
CL4 W2 W3 O7 . . . . -48.86(13) no
CL4 W2 O4 S2 . . . . 19.2(3) no
CL4 W3 W1 O1 . . . . -61.5(1) no
CL4 W3 W1 O1 . . . . 120.3(2) no
CL4 W3 W2 O4 . . . . 61.4(1) no
CL4 W3 W2 O4 . . . . -121.70(13) no
CL4 W3 O7 S3 . . . . -122.8(3) no
S1 C1 C2 C4 . . . . 178.5(4) no
S1 C1 C3 C5 . . . . -179.9(4) no
S2 C8 C9 C11 . . . . -178.9(4) no
S2 C8 C10 C12 . . . . 178.8(4) no
S3 C15 C16 C18 . . . . 176.2(4) no
S3 C15 C17 C19 . . . . -175.5(4) no
O1 W1 W2 O4 . . . . -10.4(2) no
O1 W1 W2 O4 . . . . -0.5(2) no
O1 W1 W3 O7 . . . . 4.3(2) no
O1 W1 W3 O7 . . . . -6.5(2) no
O1 S1 C1 C2 . . . . 112.6(4) no
O1 S1 C1 C3 . . . . -68.9(5) no
O2 S1 C1 C2 . . . . -1.5(5) no
O2 S1 C1 C3 . . . . 177.0(4) no
O3 S1 C1 C2 . . . . -126.2(5) no
O3 S1 C1 C3 . . . . 52.3(5) no
O4 W2 W3 O7 . . . . 2.3(2) no
O4 W2 W3 O7 . . . . 12.5(2) no
O4 S2 C8 C9 . . . . 41.5(4) no
O4 S2 C8 C10 . . . . -138.0(4) no
O5 S2 C8 C9 . . . . -75.8(5) no
O5 S2 C8 C10 . . . . 104.8(4) no
O6 S2 C8 C9 . . . . 157.5(4) no
O6 S2 C8 C10 . . . . -21.9(5) no
O7 S3 C15 C16 . . . . -112.8(4) no
O7 S3 C15 C17 . . . . 62.1(4) no
O8 S3 C15 C16 . . . . 133.1(4) no
O8 S3 C15 C17 . . . . -52.0(5) no
O9 S3 C15 C16 . . . . 4.9(5) no
O9 S3 C15 C17 . . . . 179.9(4) no
N1 C22 C23 C24 . . . . 159.8(4) no
N1 C26 C27 C28 . . . . -176.3(4) no
N1 C30 C31 C32 . . . . 178.8(4) no
N1 C34 C35 C36 . . . . -168.8(4) no
C1 C2 C4 C6 . . . . 2.0(8) no
C1 C3 C5 C6 . . . . 1.1(8) no
C2 C1 C3 C5 . . . . -1.4(8) no
C2 C4 C6 C5 . . . . -2.3(8) no
C2 C4 C6 C7 . . . . 179.1(5) no
C3 C1 C2 C4 . . . . -0.0(8) no
C3 C5 C6 C4 . . . . 0.8(8) no
C3 C5 C6 C7 . . . . 179.4(5) no
C8 C9 C11 C13 . . . . 0.8(8) no
C8 C10 C12 C13 . . . . -0.7(8) no
C9 C8 C10 C12 . . . . -0.6(8) no
C9 C11 C13 C12 . . . . -2.1(8) no
C9 C11 C13 C14 . . . . 178.2(5) no
C10 C8 C9 C11 . . . . 0.5(8) no
C10 C12 C13 C11 . . . . 2.0(8) no
C10 C12 C13 C14 . . . . -178.3(5) no
C15 C16 C18 C20 . . . . -1.1(8) no
C15 C17 C19 C20 . . . . -0.8(8) no
C16 C15 C17 C19 . . . . -0.4(8) no
C16 C18 C20 C19 . . . . -0.0(8) no
C16 C18 C20 C21 . . . . 179.0(5) no
C17 C15 C16 C18 . . . . 1.4(8) no
C17 C19 C20 C18 . . . . 1.0(8) no
C17 C19 C20 C21 . . . . -178.1(5) no
C22 N1 C26 C27 . . . . -53.8(6) no
C22 N1 C30 C31 . . . . 177.4(4) no
C22 N1 C34 C35 . . . . 63.7(5) no
C22 C23 C24 C25 . . . . 177.4(4) no
C23 C22 N1 C26 . . . . -62.5(5) no
C23 C22 N1 C30 . . . . 176.4(4) no
C23 C22 N1 C34 . . . . 54.9(5) no
C26 N1 C30 C31 . . . . 56.3(5) no
C26 N1 C34 C35 . . . . -175.4(4) no
C26 C27 C28 C29 . . . . 179.7(5) no
C27 C26 N1 C30 . . . . 63.9(6) no
C27 C26 N1 C34 . . . . -174.3(4) no
C30 N1 C34 C35 . . . . -54.0(6) no
C30 C31 C32 C33 . . . . 177.5(5) no
C31 C30 N1 C34 . . . . -61.7(5) no
C34 C35 C36 C37 . . . . -170.9(5) no
